data_4027908
loop_
_publ_author_name
'Jens U. Engelhart'
'Benjamin D. Lindner'
'Olena Tverskoy'
'Manuel Schaffroth'
'Frank Rominger'
'Uwe H. F. Bunz'

_publ_contact_author_address
;
        Organisch-Chemisches Institut
        Ruprecht-Karls-Universit\"at Heidelberg
        Im Neuenheimer Feld 270
        D-69120 Heidelberg
        Germany
;
_publ_contact_author_email uwe.bunz@oci.uni-heidelberg.de
_publ_contact_author_fax '049 6221 54- 8404'
_publ_contact_author_name 'Bunz, Uwe H. F.'
_publ_contact_author_phone '049 6221 54- 8401'
_publ_section_title
;
 Reactions of Large Tetraaza-N,N'-dihydroacenes: Formation of Unexpected
 Adducts and an Unstable Tetraazahexacene
;
_journal_name_full 'Journal of Organic Chemistry'
_journal_page_first 1249
_journal_page_last 1253
_journal_paper_doi 10.1021/jo3024544
_journal_volume 78
_journal_year 2013
_chemical_formula_sum 'C48 H56 N4 Si2'
_chemical_formula_weight 745.15
_chemical_name_systematic
; 
 ? 
;
_space_group_IT_number 2
_symmetry_cell_setting triclinic
_symmetry_space_group_name_Hall '-P 1'
_symmetry_space_group_name_H-M 'P -1'
_atom_sites_solution_hydrogens geom
_atom_sites_solution_primary direct
_atom_sites_solution_secondary difmap
_audit_creation_method SHELXL-97
_cell_angle_alpha 93.602(1)
_cell_angle_beta 94.672(1)
_cell_angle_gamma 95.417(1)
_cell_formula_units_Z 2
_cell_length_a 7.8787(1)
_cell_length_b 12.8918(1)
_cell_length_c 21.5552(2)
_cell_measurement_reflns_used 6845
_cell_measurement_temperature 200(2)
_cell_volume 2166.86(4)
_computing_cell_refinement 'Bruker SAINT'
_computing_data_collection 'Bruker SMART'
_computing_data_reduction 'Bruker SAINT'
_computing_molecular_graphics 'Bruker SHELXTL'
_computing_publication_material 'Bruker SHELXTL'
_computing_structure_refinement 'SHELXL-97 (Sheldrick, 2008)'
_computing_structure_solution 'SHELXS-97 (Sheldrick, 2008)'
_diffrn_ambient_temperature 200(2)
_diffrn_measured_fraction_theta_full 0.994
_diffrn_measured_fraction_theta_max 0.994
_diffrn_measurement_device_type 'Bruker SMART CCD'
_diffrn_measurement_method '\w scans'
_diffrn_radiation_monochromator graphite
_diffrn_radiation_source 'fine-focus sealed tube'
_diffrn_radiation_type MoK\a
_diffrn_radiation_wavelength 0.71073
_diffrn_reflns_av_R_equivalents 0.0703
_diffrn_reflns_av_sigmaI/netI 0.0880
_diffrn_reflns_limit_h_max 9
_diffrn_reflns_limit_h_min -9
_diffrn_reflns_limit_k_max 15
_diffrn_reflns_limit_k_min -15
_diffrn_reflns_limit_l_max 26
_diffrn_reflns_limit_l_min -26
_diffrn_reflns_number 19178
_diffrn_reflns_theta_full 25.66
_diffrn_reflns_theta_max 25.66
_diffrn_reflns_theta_min 1.59
_exptl_absorpt_coefficient_mu 0.119
_exptl_absorpt_correction_T_max 0.9929
_exptl_absorpt_correction_T_min 0.8786
_exptl_absorpt_correction_type multi-scan
_exptl_absorpt_process_details
;
Sheldrick, G. M. (2008). <i>SADABS</i>. University of G\"ottingen, Germany.
;
_exptl_crystal_colour orange
_exptl_crystal_density_diffrn 1.142
_exptl_crystal_description polyhedron
_exptl_crystal_F_000 800
_exptl_crystal_size_max 1.12
_exptl_crystal_size_mid 0.12
_exptl_crystal_size_min 0.06
_refine_diff_density_max 0.235
_refine_diff_density_min -0.299
_refine_diff_density_rms 0.057
_refine_ls_extinction_method none
_refine_ls_goodness_of_fit_ref 1.008
_refine_ls_hydrogen_treatment constr
_refine_ls_matrix_type full
_refine_ls_number_parameters 515
_refine_ls_number_reflns 8188
_refine_ls_number_restraints 251
_refine_ls_restrained_S_all 1.003
_refine_ls_R_factor_all 0.1070
_refine_ls_R_factor_gt 0.0607
_refine_ls_shift/su_max 0.000
_refine_ls_shift/su_mean 0.000
_refine_ls_structure_factor_coef Fsqd
_refine_ls_weighting_details 'calc w=1/[\s^2^(Fo^2^)+(0.0688P)^2^+0.5883P] where P=(Fo^2^+2Fc^2^)/3'
_refine_ls_weighting_scheme calc
_refine_ls_wR_factor_gt 0.1424
_refine_ls_wR_factor_ref 0.1668
_reflns_number_gt 5165
_reflns_number_total 8188
_reflns_threshold_expression >2sigma(I)
_cod_data_source_file jo3024544_si_001_2.cif
_cod_data_source_block bu8
_cod_database_code 4027908

loop_
_symmetry_equiv_pos_as_xyz
'x, y, z'
'-x, -y, -z'

loop_
_atom_site_label
_atom_site_type_symbol
_atom_site_fract_x
_atom_site_fract_y
_atom_site_fract_z
_atom_site_U_iso_or_equiv
_atom_site_adp_type
_atom_site_occupancy
_atom_site_symmetry_multiplicity
_atom_site_calc_flag
_atom_site_refinement_flags
_atom_site_disorder_assembly
_atom_site_disorder_group
Si2 Si 0.93359(10) 0.88315(6) 0.12167(4) 0.0400(2) Uani 1 1 d DU . .
C1 C 0.8045(3) 0.3601(2) 0.35705(12) 0.0322(6) Uani 1 1 d . . .
C2 C 0.7700(3) 0.2884(2) 0.38799(13) 0.0373(6) Uani 1 1 d . . .
C3 C 0.9056(3) 0.6929(2) 0.19816(12) 0.0348(6) Uani 1 1 d . . .
C4 C 0.9139(4) 0.7670(2) 0.16721(13) 0.0437(7) Uani 1 1 d . A .
C11 C 0.8381(3) 0.44351(19) 0.31721(11) 0.0299(6) Uani 1 1 d . . .
C12 C 0.7083(3) 0.46434(18) 0.27462(11) 0.0288(6) Uani 1 1 d . A .
N13 N 0.5496(3) 0.40800(16) 0.26997(10) 0.0335(5) Uani 1 1 d . . .
H13 H 0.5335 0.3584 0.2958 0.040 Uiso 1 1 calc R . .
C14 C 0.4147(3) 0.42325(19) 0.22816(11) 0.0298(6) Uani 1 1 d . . .
N15 N 0.2716(3) 0.36450(16) 0.22730(10) 0.0332(5) Uani 1 1 d . . .
C16 C 0.1421(3) 0.38544(19) 0.18384(11) 0.0307(6) Uani 1 1 d . . .
C17 C -0.0156(3) 0.3283(2) 0.18187(12) 0.0346(6) Uani 1 1 d . . .
H17 H -0.0327 0.2752 0.2100 0.042 Uiso 1 1 calc R . .
C18 C -0.1518(3) 0.34739(19) 0.13895(12) 0.0334(6) Uani 1 1 d . . .
C19 C -0.3162(3) 0.2910(2) 0.13666(13) 0.0400(7) Uani 1 1 d . . .
H19 H -0.3365 0.2387 0.1651 0.048 Uiso 1 1 calc R . .
C20 C -0.4453(4) 0.3106(2) 0.09441(14) 0.0454(7) Uani 1 1 d . . .
H20 H -0.5545 0.2722 0.0939 0.055 Uiso 1 1 calc R . .
C21 C -0.4185(4) 0.3876(2) 0.05126(14) 0.0459(7) Uani 1 1 d . . .
H21 H -0.5086 0.3998 0.0214 0.055 Uiso 1 1 calc R . .
C22 C -0.2629(4) 0.4440(2) 0.05275(13) 0.0411(7) Uani 1 1 d . . .
H22 H -0.2463 0.4962 0.0240 0.049 Uiso 1 1 calc R . .
C23 C -0.1247(3) 0.42659(19) 0.09628(12) 0.0347(6) Uani 1 1 d . . .
C24 C 0.0363(3) 0.4843(2) 0.09902(12) 0.0338(6) Uani 1 1 d . . .
H24 H 0.0548 0.5371 0.0708 0.041 Uiso 1 1 calc R . .
C25 C 0.1686(3) 0.46620(19) 0.14182(12) 0.0311(6) Uani 1 1 d . . .
N26 N 0.3247(3) 0.52715(16) 0.14434(9) 0.0322(5) Uani 1 1 d . . .
C27 C 0.4418(3) 0.50635(19) 0.18596(11) 0.0296(6) Uani 1 1 d . . .
N28 N 0.5980(3) 0.56353(16) 0.19200(9) 0.0336(5) Uani 1 1 d . A .
H28 H 0.6136 0.6149 0.1674 0.040 Uiso 1 1 calc R . .
C29 C 0.7340(3) 0.54662(19) 0.23403(11) 0.0289(6) Uani 1 1 d . . .
C30 C 0.8881(3) 0.60717(19) 0.23742(11) 0.0314(6) Uani 1 1 d . A .
C31 C 1.0278(3) 0.58736(19) 0.28106(11) 0.0304(6) Uani 1 1 d . . .
C32 C 1.1863(3) 0.6450(2) 0.28437(12) 0.0339(6) Uani 1 1 d . A .
H32 H 1.2034 0.6990 0.2568 0.041 Uiso 1 1 calc R . .
C33 C 1.3218(3) 0.62640(19) 0.32686(12) 0.0330(6) Uani 1 1 d . . .
C34 C 1.4850(3) 0.6854(2) 0.33052(13) 0.0397(7) Uani 1 1 d . A .
H34 H 1.5032 0.7402 0.3036 0.048 Uiso 1 1 calc R . .
C35 C 1.6151(4) 0.6648(2) 0.37183(13) 0.0430(7) Uani 1 1 d . . .
H35 H 1.7235 0.7045 0.3732 0.052 Uiso 1 1 calc R A .
C36 C 1.5895(4) 0.5842(2) 0.41292(13) 0.0420(7) Uani 1 1 d . A .
H36 H 1.6805 0.5709 0.4421 0.050 Uiso 1 1 calc R . .
C37 C 1.4365(3) 0.5262(2) 0.41096(12) 0.0378(7) Uani 1 1 d . . .
H37 H 1.4220 0.4723 0.4387 0.045 Uiso 1 1 calc R A .
C38 C 1.2969(3) 0.54426(19) 0.36808(12) 0.0328(6) Uani 1 1 d . A .
C39 C 1.1375(3) 0.48527(19) 0.36411(11) 0.0325(6) Uani 1 1 d . . .
H39 H 1.1209 0.4304 0.3911 0.039 Uiso 1 1 calc R A .
C40 C 1.0025(3) 0.50422(19) 0.32195(11) 0.0292(6) Uani 1 1 d . A .
Si1 Si 0.72178(9) 0.17949(5) 0.43711(3) 0.0298(2) Uani 1 1 d D . .
C41 C 0.4864(3) 0.1363(2) 0.42122(12) 0.0368(6) Uani 1 1 d D . .
H41 H 0.4605 0.0759 0.4470 0.044 Uiso 1 1 calc R . .
C42 C 0.3764(4) 0.2216(2) 0.44127(16) 0.0560(9) Uani 1 1 d D . .
H42A H 0.4092 0.2450 0.4851 0.084 Uiso 1 1 calc R . .
H42B H 0.2555 0.1938 0.4363 0.084 Uiso 1 1 calc R . .
H42C H 0.3938 0.2807 0.4152 0.084 Uiso 1 1 calc R . .
C43 C 0.4351(4) 0.0980(3) 0.35297(14) 0.0575(9) Uani 1 1 d D . .
H43A H 0.5045 0.0421 0.3408 0.086 Uiso 1 1 calc R . .
H43B H 0.4544 0.1561 0.3263 0.086 Uiso 1 1 calc R . .
H43C H 0.3138 0.0713 0.3481 0.086 Uiso 1 1 calc R . .
C44 C 0.8573(3) 0.0709(2) 0.41574(13) 0.0381(7) Uani 1 1 d D . .
H44 H 0.9665 0.0847 0.4433 0.046 Uiso 1 1 calc R . .
C45 C 0.7766(4) -0.0375(2) 0.42994(16) 0.0545(8) Uani 1 1 d D . .
H45A H 0.7457 -0.0352 0.4731 0.082 Uiso 1 1 calc R . .
H45B H 0.8590 -0.0889 0.4243 0.082 Uiso 1 1 calc R . .
H45C H 0.6737 -0.0574 0.4014 0.082 Uiso 1 1 calc R . .
C46 C 0.9075(4) 0.0690(3) 0.34858(14) 0.0592(9) Uani 1 1 d D . .
H46A H 0.9593 0.1383 0.3403 0.089 Uiso 1 1 calc R . .
H46B H 0.8052 0.0498 0.3196 0.089 Uiso 1 1 calc R . .
H46C H 0.9900 0.0176 0.3428 0.089 Uiso 1 1 calc R . .
C47 C 0.7761(3) 0.2322(2) 0.52061(12) 0.0356(6) Uani 1 1 d D . .
H47 H 0.6928 0.2838 0.5297 0.043 Uiso 1 1 calc R . .
C48 C 0.9548(4) 0.2913(2) 0.53096(14) 0.0468(7) Uani 1 1 d D . .
H48A H 0.9649 0.3458 0.5014 0.070 Uiso 1 1 calc R . .
H48B H 1.0409 0.2426 0.5244 0.070 Uiso 1 1 calc R . .
H48C H 0.9730 0.3234 0.5737 0.070 Uiso 1 1 calc R . .
C49 C 0.7538(4) 0.1471(2) 0.56703(13) 0.0493(8) Uani 1 1 d D . .
H49A H 0.6379 0.1112 0.5599 0.074 Uiso 1 1 calc R . .
H49B H 0.7718 0.1793 0.6098 0.074 Uiso 1 1 calc R . .
H49C H 0.8375 0.0966 0.5610 0.074 Uiso 1 1 calc R . .
C51 C 0.7164(4) 0.9319(3) 0.11495(15) 0.0633(10) Uani 1 1 d D A .
H51 H 0.6339 0.8698 0.1002 0.076 Uiso 1 1 calc R . .
C52 C 0.6620(7) 0.9715(4) 0.1782(2) 0.122(2) Uani 1 1 d D . .
H52A H 0.6766 0.9185 0.2083 0.184 Uiso 1 1 calc R A .
H52B H 0.5415 0.9852 0.1735 0.184 Uiso 1 1 calc R . .
H52C H 0.7330 1.0361 0.1932 0.184 Uiso 1 1 calc R . .
C53 C 0.6926(5) 1.0121(3) 0.06725(18) 0.0789(12) Uani 1 1 d D . .
H53A H 0.7270 0.9855 0.0271 0.118 Uiso 1 1 calc R A .
H53B H 0.7633 1.0772 0.0814 0.118 Uiso 1 1 calc R . .
H53C H 0.5720 1.0255 0.0625 0.118 Uiso 1 1 calc R . .
C54 C 0.9992(4) 0.8390(2) 0.04343(14) 0.0501(8) Uani 1 1 d D A .
H54 H 1.0060 0.9011 0.0179 0.060 Uiso 1 1 calc R . .
C55 C 0.8641(5) 0.7568(3) 0.00923(16) 0.0721(11) Uani 1 1 d D . .
H55A H 0.7526 0.7849 0.0063 0.108 Uiso 1 1 calc R A .
H55B H 0.8568 0.6938 0.0324 0.108 Uiso 1 1 calc R . .
H55C H 0.8966 0.7394 -0.0328 0.108 Uiso 1 1 calc R . .
C56 C 1.1757(5) 0.7983(3) 0.04733(19) 0.0751(11) Uani 1 1 d D . .
H56A H 1.2603 0.8520 0.0688 0.113 Uiso 1 1 calc R A .
H56B H 1.2077 0.7816 0.0051 0.113 Uiso 1 1 calc R . .
H56C H 1.1722 0.7353 0.0705 0.113 Uiso 1 1 calc R . .
C57 C 1.0806(9) 0.9871(5) 0.1715(3) 0.0448(17) Uani 0.664(12) 1 d PDU A 1
H57 H 1.0062 1.0241 0.1992 0.054 Uiso 0.664(12) 1 calc PR A 1
C58 C 1.1676(17) 1.0705(9) 0.1338(6) 0.061(3) Uani 0.664(12) 1 d PDU A 1
H58A H 1.0812 1.0981 0.1058 0.091 Uiso 0.664(12) 1 calc PR A 1
H58B H 1.2514 1.0393 0.1091 0.091 Uiso 0.664(12) 1 calc PR A 1
H58C H 1.2259 1.1274 0.1623 0.091 Uiso 0.664(12) 1 calc PR A 1
C59 C 1.2109(10) 0.9402(7) 0.2145(4) 0.075(2) Uani 0.664(12) 1 d PDU A 1
H59A H 1.1512 0.8922 0.2409 0.113 Uiso 0.664(12) 1 calc PR A 1
H59B H 1.2793 0.9962 0.2409 0.113 Uiso 0.664(12) 1 calc PR A 1
H59C H 1.2862 0.9020 0.1894 0.113 Uiso 0.664(12) 1 calc PR A 1
C57B C 1.1385(15) 0.9647(8) 0.1529(5) 0.035(3) Uani 0.336(12) 1 d PDU A 2
H57B H 1.2377 0.9235 0.1462 0.042 Uiso 0.336(12) 1 calc PR A 2
C58B C 1.161(4) 1.0665(16) 0.1188(12) 0.068(7) Uani 0.336(12) 1 d PDU A 2
H58D H 1.1588 1.0491 0.0738 0.102 Uiso 0.336(12) 1 calc PR A 2
H58E H 1.2701 1.1059 0.1340 0.102 Uiso 0.336(12) 1 calc PR A 2
H58F H 1.0668 1.1088 0.1269 0.102 Uiso 0.336(12) 1 calc PR A 2
C59B C 1.138(3) 0.9945(14) 0.2226(5) 0.091(7) Uani 0.336(12) 1 d PDU A 2
H59D H 1.1421 0.9317 0.2459 0.136 Uiso 0.336(12) 1 calc PR A 2
H59E H 1.0326 1.0266 0.2302 0.136 Uiso 0.336(12) 1 calc PR A 2
H59F H 1.2372 1.0442 0.2366 0.136 Uiso 0.336(12) 1 calc PR A 2

loop_
_atom_site_aniso_label
_atom_site_aniso_U_11
_atom_site_aniso_U_22
_atom_site_aniso_U_33
_atom_site_aniso_U_23
_atom_site_aniso_U_13
_atom_site_aniso_U_12
Si2 0.0470(5) 0.0303(4) 0.0411(5) 0.0130(3) -0.0092(4) -0.0001(4)
C1 0.0288(14) 0.0357(15) 0.0330(15) 0.0081(12) 0.0011(11) 0.0054(11)
C2 0.0322(15) 0.0381(16) 0.0423(17) 0.0115(13) -0.0010(12) 0.0052(12)
C3 0.0322(15) 0.0354(15) 0.0357(15) 0.0074(12) -0.0042(12) 0.0008(12)
C4 0.0434(17) 0.0396(17) 0.0459(18) 0.0132(14) -0.0093(13) -0.0022(13)
C11 0.0337(15) 0.0291(14) 0.0280(14) 0.0067(11) 0.0024(11) 0.0060(11)
C12 0.0325(15) 0.0282(13) 0.0267(14) 0.0056(10) 0.0053(11) 0.0036(11)
N13 0.0321(12) 0.0355(12) 0.0340(13) 0.0150(10) 0.0008(10) 0.0022(10)
C14 0.0327(15) 0.0279(13) 0.0296(14) 0.0048(11) 0.0025(11) 0.0066(12)
N15 0.0344(13) 0.0342(12) 0.0321(12) 0.0075(10) 0.0020(10) 0.0062(10)
C16 0.0315(15) 0.0327(14) 0.0293(14) 0.0035(11) 0.0036(11) 0.0088(12)
C17 0.0374(16) 0.0324(14) 0.0358(15) 0.0072(12) 0.0049(12) 0.0074(12)
C18 0.0325(15) 0.0321(14) 0.0358(15) -0.0024(11) 0.0033(12) 0.0064(12)
C19 0.0377(16) 0.0378(16) 0.0447(17) 0.0036(13) 0.0017(13) 0.0059(13)
C20 0.0312(16) 0.0465(18) 0.057(2) -0.0017(15) -0.0015(14) 0.0029(13)
C21 0.0395(17) 0.0510(18) 0.0468(19) 0.0035(14) -0.0044(14) 0.0096(14)
C22 0.0396(17) 0.0429(16) 0.0421(17) 0.0075(13) -0.0009(13) 0.0120(13)
C23 0.0374(16) 0.0316(14) 0.0357(15) -0.0003(12) 0.0008(12) 0.0099(12)
C24 0.0355(16) 0.0351(15) 0.0327(15) 0.0070(11) 0.0037(12) 0.0098(12)
C25 0.0323(15) 0.0310(14) 0.0314(15) 0.0026(11) 0.0055(11) 0.0077(12)
N26 0.0323(12) 0.0334(12) 0.0318(12) 0.0078(9) 0.0019(10) 0.0056(10)
C27 0.0317(15) 0.0305(14) 0.0276(14) 0.0051(11) 0.0032(11) 0.0056(11)
N28 0.0355(13) 0.0333(12) 0.0329(13) 0.0162(10) -0.0007(10) 0.0019(10)
C29 0.0320(15) 0.0296(14) 0.0259(14) 0.0060(10) 0.0004(11) 0.0060(11)
C30 0.0393(16) 0.0298(14) 0.0267(14) 0.0074(11) 0.0046(11) 0.0064(12)
C31 0.0340(15) 0.0302(14) 0.0276(14) 0.0042(11) 0.0017(11) 0.0055(12)
C32 0.0375(16) 0.0307(14) 0.0337(15) 0.0061(11) 0.0026(12) 0.0022(12)
C33 0.0349(15) 0.0327(14) 0.0308(15) -0.0018(11) 0.0017(12) 0.0048(12)
C34 0.0369(16) 0.0376(16) 0.0444(17) 0.0036(13) 0.0028(13) 0.0034(13)
C35 0.0328(16) 0.0452(17) 0.0487(18) -0.0040(14) -0.0014(13) 0.0010(13)
C36 0.0345(16) 0.0448(17) 0.0452(18) -0.0022(14) -0.0059(13) 0.0086(13)
C37 0.0420(17) 0.0356(15) 0.0361(16) 0.0029(12) -0.0011(13) 0.0087(13)
C38 0.0378(16) 0.0325(14) 0.0291(14) -0.0002(11) 0.0029(12) 0.0105(12)
C39 0.0380(16) 0.0319(14) 0.0290(14) 0.0069(11) 0.0027(12) 0.0074(12)
C40 0.0342(15) 0.0284(13) 0.0260(14) 0.0025(10) 0.0037(11) 0.0068(11)
Si1 0.0275(4) 0.0280(4) 0.0337(4) 0.0082(3) -0.0010(3) 0.0008(3)
C41 0.0316(15) 0.0345(15) 0.0441(17) 0.0065(12) 0.0027(12) 0.0000(12)
C42 0.0339(17) 0.055(2) 0.079(2) -0.0051(17) 0.0025(16) 0.0091(15)
C43 0.0380(18) 0.076(2) 0.054(2) -0.0076(17) -0.0090(15) 0.0001(16)
C44 0.0303(15) 0.0390(16) 0.0453(17) 0.0037(13) 0.0009(12) 0.0066(12)
C45 0.053(2) 0.0330(16) 0.080(2) 0.0053(15) 0.0080(17) 0.0113(14)
C46 0.056(2) 0.069(2) 0.056(2) -0.0030(17) 0.0146(16) 0.0162(17)
C47 0.0340(15) 0.0335(15) 0.0392(16) 0.0008(12) -0.0003(12) 0.0077(12)
C48 0.0433(18) 0.0449(17) 0.0486(18) -0.0001(14) -0.0094(14) -0.0004(14)
C49 0.0524(19) 0.059(2) 0.0375(17) 0.0110(14) 0.0027(14) 0.0053(15)
C51 0.066(2) 0.069(2) 0.060(2) 0.0213(18) 0.0032(18) 0.0261(19)
C52 0.129(4) 0.179(5) 0.081(3) 0.037(3) 0.039(3) 0.087(4)
C53 0.079(3) 0.081(3) 0.082(3) 0.027(2) -0.010(2) 0.034(2)
C54 0.066(2) 0.0332(16) 0.0519(19) 0.0145(14) 0.0044(16) 0.0036(15)
C55 0.102(3) 0.054(2) 0.056(2) -0.0011(17) -0.015(2) 0.003(2)
C56 0.074(3) 0.055(2) 0.103(3) 0.016(2) 0.024(2) 0.0201(19)
C57 0.061(4) 0.033(3) 0.039(4) -0.004(2) 0.004(3) 0.002(3)
C58 0.062(6) 0.047(5) 0.068(7) 0.001(3) -0.002(5) -0.006(4)
C59 0.074(5) 0.080(5) 0.060(4) 0.006(4) -0.025(3) -0.022(4)
C57B 0.044(6) 0.026(5) 0.034(6) -0.011(4) 0.004(5) 0.003(4)
C58B 0.102(15) 0.036(8) 0.053(9) 0.012(7) -0.026(9) -0.039(8)
C59B 0.132(17) 0.102(14) 0.027(6) 0.007(7) -0.004(7) -0.044(11)

loop_
_atom_type_symbol
_atom_type_description
_atom_type_scat_dispersion_real
_atom_type_scat_dispersion_imag
_atom_type_scat_source
C C 0.0033 0.0016 'International Tables Vol C Tables 4.2.6.8 and 6.1.1.4'
H H 0.0000 0.0000 'International Tables Vol C Tables 4.2.6.8 and 6.1.1.4'
N N 0.0061 0.0033 'International Tables Vol C Tables 4.2.6.8 and 6.1.1.4'
Si Si 0.0817 0.0704 'International Tables Vol C Tables 4.2.6.8 and 6.1.1.4'

loop_
_geom_angle_atom_site_label_1
_geom_angle_atom_site_label_2
_geom_angle_atom_site_label_3
_geom_angle
C4 Si2 C54 106.90(13)
C4 Si2 C51 106.26(14)
C54 Si2 C51 111.51(15)
C4 Si2 C57B 107.4(3)
C54 Si2 C57B 98.7(4)
C51 Si2 C57B 124.9(4)
C4 Si2 C57 106.72(19)
C54 Si2 C57 118.2(3)
C51 Si2 C57 106.5(3)
C57B Si2 C57 21.3(3)
C2 C1 C11 176.6(3)
C1 C2 Si1 178.5(3)
C4 C3 C30 176.5(3)
C3 C4 Si2 177.9(3)
C12 C11 C1 118.0(2)
C12 C11 C40 120.9(2)
C1 C11 C40 121.1(2)
C11 C12 N13 121.7(2)
C11 C12 C29 120.5(2)
N13 C12 C29 117.8(2)
C14 N13 C12 125.0(2)
C14 N13 H13 117.5
C12 N13 H13 117.5
N15 C14 N13 119.8(2)
N15 C14 C27 123.0(2)
N13 C14 C27 117.2(2)
C14 N15 C16 116.0(2)
C17 C16 N15 119.1(2)
C17 C16 C25 119.7(2)
N15 C16 C25 121.2(2)
C16 C17 C18 121.2(2)
C16 C17 H17 119.4
C18 C17 H17 119.4
C17 C18 C19 122.3(2)
C17 C18 C23 119.1(2)
C19 C18 C23 118.5(2)
C20 C19 C18 121.1(3)
C20 C19 H19 119.5
C18 C19 H19 119.5
C19 C20 C21 120.7(3)
C19 C20 H20 119.7
C21 C20 H20 119.7
C22 C21 C20 119.7(3)
C22 C21 H21 120.2
C20 C21 H21 120.2
C21 C22 C23 121.6(3)
C21 C22 H22 119.2
C23 C22 H22 119.2
C24 C23 C22 122.6(2)
C24 C23 C18 119.0(2)
C22 C23 C18 118.4(2)
C25 C24 C23 121.6(2)
C25 C24 H24 119.2
C23 C24 H24 119.2
C24 C25 N26 119.9(2)
C24 C25 C16 119.4(2)
N26 C25 C16 120.8(2)
C27 N26 C25 116.4(2)
N26 C27 N28 120.0(2)
N26 C27 C14 122.6(2)
N28 C27 C14 117.4(2)
C27 N28 C29 124.9(2)
C27 N28 H28 117.6
C29 N28 H28 117.6
C30 C29 N28 121.7(2)
C30 C29 C12 120.5(2)
N28 C29 C12 117.7(2)
C29 C30 C3 118.8(2)
C29 C30 C31 120.6(2)
C3 C30 C31 120.5(2)
C32 C31 C40 119.0(2)
C32 C31 C30 122.0(2)
C40 C31 C30 119.0(2)
C31 C32 C33 122.2(2)
C31 C32 H32 118.9
C33 C32 H32 118.9
C32 C33 C34 122.5(2)
C32 C33 C38 119.0(2)
C34 C33 C38 118.5(2)
C35 C34 C33 121.3(3)
C35 C34 H34 119.4
C33 C34 H34 119.4
C34 C35 C36 120.1(3)
C34 C35 H35 120.0
C36 C35 H35 120.0
C37 C36 C35 120.6(3)
C37 C36 H36 119.7
C35 C36 H36 119.7
C36 C37 C38 121.3(3)
C36 C37 H37 119.3
C38 C37 H37 119.3
C39 C38 C37 123.1(2)
C39 C38 C33 118.7(2)
C37 C38 C33 118.3(2)
C40 C39 C38 122.2(2)
C40 C39 H39 118.9
C38 C39 H39 118.9
C39 C40 C31 118.9(2)
C39 C40 C11 122.7(2)
C31 C40 C11 118.4(2)
C2 Si1 C41 107.01(12)
C2 Si1 C47 106.79(12)
C41 Si1 C47 111.26(12)
C2 Si1 C44 108.56(12)
C41 Si1 C44 111.66(12)
C47 Si1 C44 111.31(12)
C42 C41 C43 110.0(2)
C42 C41 Si1 111.95(19)
C43 C41 Si1 112.97(19)
C42 C41 H41 107.2
C43 C41 H41 107.2
Si1 C41 H41 107.2
C41 C42 H42A 109.5
C41 C42 H42B 109.5
H42A C42 H42B 109.5
C41 C42 H42C 109.5
H42A C42 H42C 109.5
H42B C42 H42C 109.5
C41 C43 H43A 109.5
C41 C43 H43B 109.5
H43A C43 H43B 109.5
C41 C43 H43C 109.5
H43A C43 H43C 109.5
H43B C43 H43C 109.5
C46 C44 C45 110.4(2)
C46 C44 Si1 114.25(19)
C45 C44 Si1 112.78(18)
C46 C44 H44 106.3
C45 C44 H44 106.3
Si1 C44 H44 106.3
C44 C45 H45A 109.5
C44 C45 H45B 109.5
H45A C45 H45B 109.5
C44 C45 H45C 109.5
H45A C45 H45C 109.5
H45B C45 H45C 109.5
C44 C46 H46A 109.5
C44 C46 H46B 109.5
H46A C46 H46B 109.5
C44 C46 H46C 109.5
H46A C46 H46C 109.5
H46B C46 H46C 109.5
C48 C47 C49 111.1(2)
C48 C47 Si1 112.26(18)
C49 C47 Si1 112.48(18)
C48 C47 H47 106.9
C49 C47 H47 106.9
Si1 C47 H47 106.9
C47 C48 H48A 109.5
C47 C48 H48B 109.5
H48A C48 H48B 109.5
C47 C48 H48C 109.5
H48A C48 H48C 109.5
H48B C48 H48C 109.5
C47 C49 H49A 109.5
C47 C49 H49B 109.5
H49A C49 H49B 109.5
C47 C49 H49C 109.5
H49A C49 H49C 109.5
H49B C49 H49C 109.5
C53 C51 C52 110.4(3)
C53 C51 Si2 115.0(2)
C52 C51 Si2 112.5(3)
C53 C51 H51 106.1
C52 C51 H51 106.1
Si2 C51 H51 106.1
C51 C52 H52A 109.5
C51 C52 H52B 109.5
H52A C52 H52B 109.5
C51 C52 H52C 109.5
H52A C52 H52C 109.5
H52B C52 H52C 109.5
C51 C53 H53A 109.5
C51 C53 H53B 109.5
H53A C53 H53B 109.5
C51 C53 H53C 109.5
H53A C53 H53C 109.5
H53B C53 H53C 109.5
C56 C54 C55 110.7(3)
C56 C54 Si2 112.8(2)
C55 C54 Si2 111.1(2)
C56 C54 H54 107.3
C55 C54 H54 107.3
Si2 C54 H54 107.3
C54 C55 H55A 109.5
C54 C55 H55B 109.5
H55A C55 H55B 109.5
C54 C55 H55C 109.5
H55A C55 H55C 109.5
H55B C55 H55C 109.5
C54 C56 H56A 109.5
C54 C56 H56B 109.5
H56A C56 H56B 109.5
C54 C56 H56C 109.5
H56A C56 H56C 109.5
H56B C56 H56C 109.5
C59 C57 C58 111.2(7)
C59 C57 Si2 112.3(5)
C58 C57 Si2 113.6(6)
C59 C57 H57 106.4
C58 C57 H57 106.4
Si2 C57 H57 106.4
C57 C58 H58A 109.5
C57 C58 H58B 109.5
H58A C58 H58B 109.5
C57 C58 H58C 109.5
H58A C58 H58C 109.5
H58B C58 H58C 109.5
C57 C59 H59A 109.5
C57 C59 H59B 109.5
H59A C59 H59B 109.5
C57 C59 H59C 109.5
H59A C59 H59C 109.5
H59B C59 H59C 109.5
C59B C57B C58B 108.2(14)
C59B C57B Si2 110.9(10)
C58B C57B Si2 110.5(12)
C59B C57B H57B 109.1
C58B C57B H57B 109.1
Si2 C57B H57B 109.1
C57B C58B H58D 109.5
C57B C58B H58E 109.5
H58D C58B H58E 109.5
C57B C58B H58F 109.5
H58D C58B H58F 109.5
H58E C58B H58F 109.5
C57B C59B H59D 109.5
C57B C59B H59E 109.5
H59D C59B H59E 109.5
C57B C59B H59F 109.5
H59D C59B H59F 109.5
H59E C59B H59F 109.5

loop_
_geom_bond_atom_site_label_1
_geom_bond_atom_site_label_2
_geom_bond_distance
Si2 C4 1.842(3)
Si2 C54 1.874(3)
Si2 C51 1.876(3)
Si2 C57B 1.892(9)
Si2 C57 1.901(5)
C1 C2 1.197(3)
C1 C11 1.436(3)
C2 Si1 1.841(3)
C3 C4 1.199(3)
C3 C30 1.437(3)
C11 C12 1.375(3)
C11 C40 1.441(3)
C12 N13 1.378(3)
C12 C29 1.427(3)
N13 C14 1.373(3)
N13 H13 0.8800
C14 N15 1.296(3)
C14 C27 1.460(3)
N15 C16 1.386(3)
C16 C17 1.380(4)
C16 C25 1.434(3)
C17 C18 1.409(4)
C17 H17 0.9500
C18 C19 1.420(4)
C18 C23 1.429(3)
C19 C20 1.362(4)
C19 H19 0.9500
C20 C21 1.415(4)
C20 H20 0.9500
C21 C22 1.362(4)
C21 H21 0.9500
C22 C23 1.422(4)
C22 H22 0.9500
C23 C24 1.404(4)
C24 C25 1.381(3)
C24 H24 0.9500
C25 N26 1.391(3)
N26 C27 1.292(3)
C27 N28 1.366(3)
N28 C29 1.388(3)
N28 H28 0.8800
C29 C30 1.374(3)
C30 C31 1.441(3)
C31 C32 1.386(3)
C31 C40 1.440(3)
C32 C33 1.397(4)
C32 H32 0.9500
C33 C34 1.424(4)
C33 C38 1.434(3)
C34 C35 1.359(4)
C34 H34 0.9500
C35 C36 1.418(4)
C35 H35 0.9500
C36 C37 1.354(4)
C36 H36 0.9500
C37 C38 1.424(4)
C37 H37 0.9500
C38 C39 1.398(4)
C39 C40 1.392(3)
C39 H39 0.9500
Si1 C41 1.882(3)
Si1 C47 1.884(3)
Si1 C44 1.895(3)
C41 C42 1.526(4)
C41 C43 1.531(4)
C41 H41 1.0000
C42 H42A 0.9800
C42 H42B 0.9800
C42 H42C 0.9800
C43 H43A 0.9800
C43 H43B 0.9800
C43 H43C 0.9800
C44 C46 1.531(4)
C44 C45 1.539(4)
C44 H44 1.0000
C45 H45A 0.9800
C45 H45B 0.9800
C45 H45C 0.9800
C46 H46A 0.9800
C46 H46B 0.9800
C46 H46C 0.9800
C47 C48 1.529(4)
C47 C49 1.538(3)
C47 H47 1.0000
C48 H48A 0.9800
C48 H48B 0.9800
C48 H48C 0.9800
C49 H49A 0.9800
C49 H49B 0.9800
C49 H49C 0.9800
C51 C53 1.517(4)
C51 C52 1.534(5)
C51 H51 1.0000
C52 H52A 0.9800
C52 H52B 0.9800
C52 H52C 0.9800
C53 H53A 0.9800
C53 H53B 0.9800
C53 H53C 0.9800
C54 C56 1.529(4)
C54 C55 1.536(4)
C54 H54 1.0000
C55 H55A 0.9800
C55 H55B 0.9800
C55 H55C 0.9800
C56 H56A 0.9800
C56 H56B 0.9800
C56 H56C 0.9800
C57 C59 1.520(8)
C57 C58 1.533(8)
C57 H57 1.0000
C58 H58A 0.9800
C58 H58B 0.9800
C58 H58C 0.9800
C59 H59A 0.9800
C59 H59B 0.9800
C59 H59C 0.9800
C57B C59B 1.528(12)
C57B C58B 1.547(12)
C57B H57B 1.0000
C58B H58D 0.9800
C58B H58E 0.9800
C58B H58F 0.9800
C59B H59D 0.9800
C59B H59E 0.9800
C59B H59F 0.9800

loop_
_geom_torsion_atom_site_label_1
_geom_torsion_atom_site_label_2
_geom_torsion_atom_site_label_3
_geom_torsion_atom_site_label_4
_geom_torsion
C11 C1 C2 Si1 175(100)
C30 C3 C4 Si2 92(9)
C54 Si2 C4 C3 114(8)
C51 Si2 C4 C3 -126(8)
C57B Si2 C4 C3 9(8)
C57 Si2 C4 C3 -13(8)
C2 C1 C11 C12 24(5)
C2 C1 C11 C40 -156(5)
C1 C11 C12 N13 0.4(4)
C40 C11 C12 N13 -179.2(2)
C1 C11 C12 C29 179.7(2)
C40 C11 C12 C29 0.1(4)
C11 C12 N13 C14 -179.1(2)
C29 C12 N13 C14 1.6(4)
C12 N13 C14 N15 179.0(2)
C12 N13 C14 C27 -0.7(4)
N13 C14 N15 C16 179.8(2)
C27 C14 N15 C16 -0.6(4)
C14 N15 C16 C17 -177.7(2)
C14 N15 C16 C25 1.3(3)
N15 C16 C17 C18 179.4(2)
C25 C16 C17 C18 0.3(4)
C16 C17 C18 C19 -178.9(2)
C16 C17 C18 C23 0.8(4)
C17 C18 C19 C20 -179.6(3)
C23 C18 C19 C20 0.7(4)
C18 C19 C20 C21 0.4(4)
C19 C20 C21 C22 -1.2(4)
C20 C21 C22 C23 0.9(4)
C21 C22 C23 C24 -179.5(2)
C21 C22 C23 C18 0.3(4)
C17 C18 C23 C24 -1.0(4)
C19 C18 C23 C24 178.7(2)
C17 C18 C23 C22 179.2(2)
C19 C18 C23 C22 -1.1(4)
C22 C23 C24 C25 179.8(2)
C18 C23 C24 C25 0.1(4)
C23 C24 C25 N26 -178.1(2)
C23 C24 C25 C16 1.1(4)
C17 C16 C25 C24 -1.3(4)
N15 C16 C25 C24 179.7(2)
C17 C16 C25 N26 177.8(2)
N15 C16 C25 N26 -1.2(4)
C24 C25 N26 C27 179.3(2)
C16 C25 N26 C27 0.2(3)
C25 N26 C27 N28 -179.1(2)
C25 N26 C27 C14 0.5(4)
N15 C14 C27 N26 -0.3(4)
N13 C14 C27 N26 179.3(2)
N15 C14 C27 N28 179.3(2)
N13 C14 C27 N28 -1.0(3)
N26 C27 N28 C29 -178.5(2)
C14 C27 N28 C29 1.8(4)
C27 N28 C29 C30 179.8(2)
C27 N28 C29 C12 -0.9(4)
C11 C12 C29 C30 -0.8(4)
N13 C12 C29 C30 178.5(2)
C11 C12 C29 N28 179.9(2)
N13 C12 C29 N28 -0.8(3)
N28 C29 C30 C3 2.7(4)
C12 C29 C30 C3 -176.5(2)
N28 C29 C30 C31 -179.4(2)
C12 C29 C30 C31 1.3(4)
C4 C3 C30 C29 67(5)
C4 C3 C30 C31 -111(5)
C29 C30 C31 C32 178.1(2)
C3 C30 C31 C32 -4.1(4)
C29 C30 C31 C40 -1.1(4)
C3 C30 C31 C40 176.7(2)
C40 C31 C32 C33 -1.2(4)
C30 C31 C32 C33 179.7(2)
C31 C32 C33 C34 -180.0(2)
C31 C32 C33 C38 0.6(4)
C32 C33 C34 C35 -179.3(3)
C38 C33 C34 C35 0.2(4)
C33 C34 C35 C36 -0.8(4)
C34 C35 C36 C37 0.9(4)
C35 C36 C37 C38 -0.3(4)
C36 C37 C38 C39 179.2(2)
C36 C37 C38 C33 -0.3(4)
C32 C33 C38 C39 0.2(4)
C34 C33 C38 C39 -179.2(2)
C32 C33 C38 C37 179.8(2)
C34 C33 C38 C37 0.4(4)
C37 C38 C39 C40 179.9(2)
C33 C38 C39 C40 -0.5(4)
C38 C39 C40 C31 0.0(4)
C38 C39 C40 C11 179.6(2)
C32 C31 C40 C39 0.8(3)
C30 C31 C40 C39 -179.9(2)
C32 C31 C40 C11 -178.8(2)
C30 C31 C40 C11 0.4(3)
C12 C11 C40 C39 -179.6(2)
C1 C11 C40 C39 0.9(4)
C12 C11 C40 C31 0.0(4)
C1 C11 C40 C31 -179.5(2)
C1 C2 Si1 C41 154(10)
C1 C2 Si1 C47 34(10)
C1 C2 Si1 C44 -86(10)
C2 Si1 C41 C42 -64.1(2)
C47 Si1 C41 C42 52.2(2)
C44 Si1 C41 C42 177.2(2)
C2 Si1 C41 C43 60.8(2)
C47 Si1 C41 C43 177.1(2)
C44 Si1 C41 C43 -57.9(2)
C2 Si1 C44 C46 -27.0(2)
C41 Si1 C44 C46 90.7(2)
C47 Si1 C44 C46 -144.3(2)
C2 Si1 C44 C45 -154.2(2)
C41 Si1 C44 C45 -36.4(2)
C47 Si1 C44 C45 88.6(2)
C2 Si1 C47 C48 -49.8(2)
C41 Si1 C47 C48 -166.29(18)
C44 Si1 C47 C48 68.5(2)
C2 Si1 C47 C49 -176.00(19)
C41 Si1 C47 C49 67.6(2)
C44 Si1 C47 C49 -57.7(2)
C4 Si2 C51 C53 -166.8(3)
C54 Si2 C51 C53 -50.7(3)
C57B Si2 C51 C53 67.5(5)
C57 Si2 C51 C53 79.6(3)
C4 Si2 C51 C52 65.5(3)
C54 Si2 C51 C52 -178.3(3)
C57B Si2 C51 C52 -60.1(5)
C57 Si2 C51 C52 -48.0(4)
C4 Si2 C54 C56 -64.0(2)
C51 Si2 C54 C56 -179.8(2)
C57B Si2 C54 C56 47.2(4)
C57 Si2 C54 C56 56.3(3)
C4 Si2 C54 C55 60.9(2)
C51 Si2 C54 C55 -54.8(3)
C57B Si2 C54 C55 172.1(4)
C57 Si2 C54 C55 -178.8(3)
C4 Si2 C57 C59 29.9(8)
C54 Si2 C57 C59 -90.5(7)
C51 Si2 C57 C59 143.1(7)
C57B Si2 C57 C59 -65.1(12)
C4 Si2 C57 C58 157.2(7)
C54 Si2 C57 C58 36.8(8)
C51 Si2 C57 C58 -89.6(7)
C57B Si2 C57 C58 62.1(14)
C4 Si2 C57B C59B -57.6(14)
C54 Si2 C57B C59B -168.5(13)
C51 Si2 C57B C59B 67.5(13)
C57 Si2 C57B C59B 33.9(13)
C4 Si2 C57B C58B -177.6(14)
C54 Si2 C57B C58B 71.5(14)
C51 Si2 C57B C58B -52.5(15)
C57 Si2 C57B C58B -86.0(18)
